data_7013786
loop_
_publ_author_name
'Oakley, Sarah H.'
'Soria, Delia B.'
'Coles, Martyn P.'
'Hitchcock, Peter B.'

_publ_section_title
;
 Structural diversity in the coordination of amidines and guanidines to
 monovalent metal halides.
;
_journal_issue 4
_journal_name_full 'Dalton transactions (Cambridge, England : 2003)'
_journal_page_first 537
_journal_page_last 546
_journal_paper_doi 10.1039/b314707j
_journal_year 2004
_chemical_compound_source 'synthesis as described'
_chemical_formula_moiety 'C76 H64 Cl2 Cu2 N8'
_chemical_formula_sum 'C76 H64 Cl2 Cu2 N8'
_chemical_formula_weight 1287.33
_chemical_name_common '[{CuCl(PhNCPhNHPh)}2]'
_chemical_name_systematic
;
?
;
_space_group_IT_number 2
_symmetry_cell_setting triclinic
_symmetry_Int_Tables_number 2
_symmetry_space_group_name_Hall '-P 1'
_symmetry_space_group_name_H-M 'P -1'
_atom_sites_solution_hydrogens geom
_atom_sites_solution_primary direct
_atom_sites_solution_secondary difmap
_audit_conform_dict_location ftp://ftp.iucr.org/cifdics/cif_core.dic
_audit_conform_dict_name cif_core.dic
_audit_conform_dict_version 2.1
_audit_creation_date 2001-04-30T15:21:18-00:00
_audit_creation_method 'WinGX routine CIF_UPDATE'
_cell_angle_alpha 112.261(2)
_cell_angle_beta 107.954(3)
_cell_angle_gamma 92.424(3)
_cell_formula_units_Z 1
_cell_length_a 10.7522(4)
_cell_length_b 11.9924(6)
_cell_length_c 13.9711(8)
_cell_measurement_reflns_used 6854
_cell_measurement_temperature 173(2)
_cell_measurement_theta_max 27.878
_cell_measurement_theta_min 3.705
_cell_measurement_wavelength 0.71073
_cell_volume 1559.94(14)
_computing_cell_refinement 'HKL Scalepack (Otwinowski & Minor 1997)'
_computing_data_reduction 'HKL Denzo and Scalepack (Otwinowski & Minor 1997)'
_computing_molecular_graphics 'Ortep-3 for Windows (Farrugia, 1997)'
_computing_publication_material 'WinGX publication routines (Farrugia, 1999)'
_computing_structure_refinement 'SHELXL-97 (Sheldrick, 1997)'
_computing_structure_solution 'SHELXS-97 (Sheldrick, 1997)'
_diffrn_ambient_temperature 173(2)
_diffrn_measured_fraction_theta_full 0.995
_diffrn_measured_fraction_theta_max 0.995
_diffrn_measurement_device KappaCCD
_diffrn_measurement_method CCD
_diffrn_radiation_monochromator graphite
_diffrn_radiation_probe x-ray
_diffrn_radiation_type MoK\a
_diffrn_radiation_wavelength 0.71073
_diffrn_reflns_av_R_equivalents 0.0546
_diffrn_reflns_av_unetI/netI 0.0829
_diffrn_reflns_limit_h_max 12
_diffrn_reflns_limit_h_min -14
_diffrn_reflns_limit_k_max 15
_diffrn_reflns_limit_k_min -14
_diffrn_reflns_limit_l_max 14
_diffrn_reflns_limit_l_min -18
_diffrn_reflns_number 12659
_diffrn_reflns_theta_full 27.84
_diffrn_reflns_theta_max 27.84
_diffrn_reflns_theta_min 3.73
_exptl_absorpt_coefficient_mu 0.82
_exptl_absorpt_correction_T_max 0.898
_exptl_absorpt_correction_T_min 0.841
_exptl_absorpt_correction_type multi-scan
_exptl_absorpt_process_details
;
[c.f. r.h. blessing, acta cryst. (1995), a51, 33-38]
;
_exptl_crystal_colour colourless
_exptl_crystal_density_diffrn 1.37
_exptl_crystal_density_method 'not measured'
_exptl_crystal_description prism
_exptl_crystal_F_000 668
_exptl_crystal_size_max 0.2
_exptl_crystal_size_mid 0.2
_exptl_crystal_size_min 0.1
_refine_diff_density_max 0.595
_refine_diff_density_min -0.569
_refine_diff_density_rms 0.106
_refine_ls_extinction_method none
_refine_ls_goodness_of_fit_ref 1.042
_refine_ls_hydrogen_treatment 'H on N atoms freely refined; others riding'
_refine_ls_matrix_type full
_refine_ls_number_parameters 405
_refine_ls_number_reflns 7363
_refine_ls_number_restraints 0
_refine_ls_restrained_S_all 1.042
_refine_ls_R_factor_all 0.0836
_refine_ls_R_factor_gt 0.051
_refine_ls_shift/su_max 0
_refine_ls_shift/su_mean 0
_refine_ls_structure_factor_coef Fsqd
_refine_ls_weighting_details 'calc w=1/[\s^2^(Fo^2^)+(0.0461P)^2^+0.4421P] where P=(Fo^2^+2Fc^2^)/3'
_refine_ls_weighting_scheme calc
_refine_ls_wR_factor_gt 0.1099
_refine_ls_wR_factor_ref 0.1231
_reflns_number_gt 5217
_reflns_number_total 7363
_reflns_threshold_expression >2sigma(I)
_cod_data_source_file b314707j.txt
_cod_data_source_block (1)-may301
_cod_original_cell_volume 1559.94(13)
_cod_original_sg_symbol_H-M P-1
_cod_database_code 7013786

loop_
_symmetry_equiv_pos_as_xyz
'x, y, z'
'-x, -y, -z'

loop_
_atom_site_label
_atom_site_type_symbol
_atom_site_fract_x
_atom_site_fract_y
_atom_site_fract_z
_atom_site_U_iso_or_equiv
_atom_site_adp_type
_atom_site_occupancy
_atom_site_symmetry_multiplicity
_atom_site_calc_flag
_atom_site_refinement_flags
_atom_site_disorder_assembly
_atom_site_disorder_group
Cu Cu -0.03885(3) 0.07362(3) 0.08487(3) 0.02764(12) Uani 1 1 d . . .
Cl Cl 0.03089(6) 0.13139(6) -0.04682(6) 0.02570(16) Uani 1 1 d . . .
N1 N -0.21665(19) 0.12440(19) 0.09182(18) 0.0223(5) Uani 1 1 d . . .
N2 N -0.2654(2) 0.1786(2) -0.0521(2) 0.0291(5) Uani 1 1 d . . .
H2A H -0.194(3) 0.159(2) -0.060(2) 0.024(7) Uiso 1 1 d . . .
N3 N 0.1038(2) 0.1912(2) 0.23246(19) 0.0249(5) Uani 1 1 d . . .
N4 N 0.0563(2) 0.3557(2) 0.1938(2) 0.0273(5) Uani 1 1 d . . .
H4A H 0.028(3) 0.305(3) 0.129(3) 0.032(9) Uiso 1 1 d . . .
C1 C -0.2907(2) 0.1786(2) 0.0366(2) 0.0225(6) Uani 1 1 d . . .
C2 C -0.2218(2) 0.1348(2) 0.1957(2) 0.0237(6) Uani 1 1 d . . .
C3 C -0.2505(3) 0.0288(3) 0.2100(3) 0.0315(7) Uani 1 1 d . . .
H3 H -0.2739 -0.0489 0.1492 0.038 Uiso 1 1 calc R . .
C4 C -0.2450(3) 0.0370(3) 0.3126(3) 0.0402(8) Uani 1 1 d . . .
H4 H -0.2669 -0.0352 0.3214 0.048 Uiso 1 1 calc R . .
C5 C -0.2079(3) 0.1490(3) 0.4027(3) 0.0401(8) Uani 1 1 d . . .
H5 H -0.2038 0.154 0.4731 0.048 Uiso 1 1 calc R . .
C6 C -0.1769(3) 0.2532(3) 0.3891(2) 0.0349(7) Uani 1 1 d . . .
H6 H -0.1501 0.3304 0.4508 0.042 Uiso 1 1 calc R . .
C7 C -0.1845(3) 0.2469(3) 0.2864(2) 0.0285(6) Uani 1 1 d . . .
H7 H -0.164 0.3198 0.278 0.034 Uiso 1 1 calc R . .
C8 C -0.3982(2) 0.2429(2) 0.0671(2) 0.0245(6) Uani 1 1 d . . .
C9 C -0.3957(3) 0.3643(3) 0.0839(2) 0.0337(7) Uani 1 1 d . . .
H9 H -0.3228 0.4086 0.0808 0.04 Uiso 1 1 calc R . .
C10 C -0.4996(3) 0.4215(3) 0.1054(3) 0.0451(8) Uani 1 1 d . . .
H10 H -0.4972 0.5052 0.1176 0.054 Uiso 1 1 calc R . .
C11 C -0.6062(3) 0.3576(4) 0.1091(3) 0.0479(9) Uani 1 1 d . . .
H11 H -0.678 0.3967 0.1221 0.057 Uiso 1 1 calc R . .
C12 C -0.6088(3) 0.2370(3) 0.0939(3) 0.0416(8) Uani 1 1 d . . .
H12 H -0.682 0.1931 0.097 0.05 Uiso 1 1 calc R . .
C13 C -0.5043(3) 0.1798(3) 0.0741(2) 0.0310(6) Uani 1 1 d . . .
H13 H -0.5051 0.0972 0.0653 0.037 Uiso 1 1 calc R . .
C14 C -0.3335(2) 0.2156(2) -0.1363(2) 0.0254(6) Uani 1 1 d . . .
C15 C -0.4700(3) 0.2097(3) -0.1743(2) 0.0311(6) Uani 1 1 d . . .
H15 H -0.5239 0.1815 -0.1425 0.037 Uiso 1 1 calc R . .
C16 C -0.5271(3) 0.2457(3) -0.2594(3) 0.0364(7) Uani 1 1 d . . .
H16 H -0.6205 0.2429 -0.2848 0.044 Uiso 1 1 calc R . .
C17 C -0.4507(3) 0.2853(3) -0.3075(3) 0.0382(7) Uani 1 1 d . . .
H17 H -0.4909 0.3098 -0.3654 0.046 Uiso 1 1 calc R . .
C18 C -0.3148(3) 0.2887(3) -0.2705(3) 0.0379(7) Uani 1 1 d . . .
H18 H -0.2612 0.3147 -0.3037 0.045 Uiso 1 1 calc R . .
C19 C -0.2571(3) 0.2545(3) -0.1855(2) 0.0314(6) Uani 1 1 d . . .
H19 H -0.1637 0.2577 -0.1603 0.038 Uiso 1 1 calc R . .
C20 C 0.1188(2) 0.3100(2) 0.2688(2) 0.0238(6) Uani 1 1 d . . .
C21 C 0.1832(3) 0.1365(2) 0.2988(2) 0.0274(6) Uani 1 1 d . . .
C22 C 0.1211(3) 0.0700(3) 0.3390(3) 0.0407(8) Uani 1 1 d . . .
H22 H 0.0278 0.062 0.3227 0.049 Uiso 1 1 calc R . .
C23 C 0.1949(3) 0.0157(3) 0.4023(3) 0.0554(10) Uani 1 1 d . . .
H23 H 0.1522 -0.0279 0.4312 0.067 Uiso 1 1 calc R . .
C24 C 0.3290(3) 0.0233(3) 0.4245(3) 0.0549(10) Uani 1 1 d . . .
H24 H 0.3792 -0.0141 0.4688 0.066 Uiso 1 1 calc R . .
C25 C 0.3903(3) 0.0863(3) 0.3815(3) 0.0473(9) Uani 1 1 d . . .
H25 H 0.4828 0.0901 0.3947 0.057 Uiso 1 1 calc R . .
C26 C 0.3183(3) 0.1439(3) 0.3194(3) 0.0368(7) Uani 1 1 d . . .
H26 H 0.3613 0.1883 0.2911 0.044 Uiso 1 1 calc R . .
C27 C 0.2048(2) 0.3968(2) 0.3823(2) 0.0248(6) Uani 1 1 d . . .
C28 C 0.1974(3) 0.3840(3) 0.4750(2) 0.0297(6) Uani 1 1 d . . .
H28 H 0.133 0.321 0.4667 0.036 Uiso 1 1 calc R . .
C29 C 0.2828(3) 0.4620(3) 0.5798(2) 0.0343(7) Uani 1 1 d . . .
H29 H 0.278 0.4518 0.6429 0.041 Uiso 1 1 calc R . .
C30 C 0.3753(3) 0.5550(3) 0.5919(3) 0.0366(7) Uani 1 1 d . . .
H30 H 0.4346 0.6082 0.6634 0.044 Uiso 1 1 calc R . .
C31 C 0.3815(3) 0.5707(3) 0.5008(3) 0.0340(7) Uani 1 1 d . . .
H31 H 0.4438 0.6358 0.5099 0.041 Uiso 1 1 calc R . .
C32 C 0.2974(3) 0.4918(2) 0.3958(2) 0.0301(6) Uani 1 1 d . . .
H32 H 0.3028 0.5024 0.333 0.036 Uiso 1 1 calc R . .
C33 C 0.0063(2) 0.4655(2) 0.2083(2) 0.0247(6) Uani 1 1 d . . .
C34 C -0.0383(3) 0.4925(3) 0.1161(3) 0.0320(7) Uani 1 1 d . . .
H34 H -0.0337 0.438 0.0476 0.038 Uiso 1 1 calc R . .
C35 C -0.0891(3) 0.5985(3) 0.1238(3) 0.0387(8) Uani 1 1 d . . .
H35 H -0.12 0.6154 0.0602 0.046 Uiso 1 1 calc R . .
C36 C -0.0955(3) 0.6795(3) 0.2219(3) 0.0402(8) Uani 1 1 d . . .
H36 H -0.1278 0.7533 0.2272 0.048 Uiso 1 1 calc R . .
C37 C -0.0545(3) 0.6520(3) 0.3122(3) 0.0376(7) Uani 1 1 d . . .
H37 H -0.06 0.707 0.3801 0.045 Uiso 1 1 calc R . .
C38 C -0.0052(3) 0.5455(2) 0.3065(2) 0.0308(6) Uani 1 1 d . . .
H38 H 0.0207 0.5273 0.3696 0.037 Uiso 1 1 calc R . .

loop_
_atom_site_aniso_label
_atom_site_aniso_U_11
_atom_site_aniso_U_22
_atom_site_aniso_U_33
_atom_site_aniso_U_23
_atom_site_aniso_U_13
_atom_site_aniso_U_12
Cu 0.02721(18) 0.02530(19) 0.0268(2) 0.00923(15) 0.00616(14) 0.00795(13)
Cl 0.0251(3) 0.0228(3) 0.0303(4) 0.0108(3) 0.0110(3) 0.0064(2)
N1 0.0221(10) 0.0229(11) 0.0209(12) 0.0098(9) 0.0052(9) 0.0043(8)
N2 0.0247(12) 0.0432(15) 0.0278(14) 0.0204(12) 0.0119(10) 0.0143(10)
N3 0.0247(11) 0.0240(12) 0.0255(13) 0.0134(10) 0.0039(9) 0.0043(8)
N4 0.0369(13) 0.0213(12) 0.0181(13) 0.0069(10) 0.0038(10) 0.0049(9)
C1 0.0201(12) 0.0218(13) 0.0216(14) 0.0072(11) 0.0042(10) 0.0012(9)
C2 0.0184(12) 0.0292(15) 0.0247(15) 0.0132(12) 0.0063(10) 0.0068(10)
C3 0.0326(15) 0.0277(15) 0.0330(17) 0.0159(13) 0.0064(12) -0.0007(11)
C4 0.0426(17) 0.0416(19) 0.041(2) 0.0250(16) 0.0115(14) -0.0016(13)
C5 0.0415(17) 0.053(2) 0.0327(18) 0.0243(16) 0.0144(14) 0.0083(14)
C6 0.0402(16) 0.0383(17) 0.0245(16) 0.0117(14) 0.0103(13) 0.0104(13)
C7 0.0333(14) 0.0264(15) 0.0272(16) 0.0120(12) 0.0110(12) 0.0076(11)
C8 0.0202(12) 0.0279(14) 0.0210(14) 0.0077(11) 0.0043(10) 0.0058(10)
C9 0.0368(15) 0.0324(17) 0.0322(17) 0.0140(14) 0.0110(13) 0.0096(12)
C10 0.055(2) 0.0393(19) 0.039(2) 0.0153(16) 0.0138(16) 0.0256(15)
C11 0.0365(17) 0.075(3) 0.0327(19) 0.0200(18) 0.0124(14) 0.0339(17)
C12 0.0218(14) 0.071(2) 0.0252(17) 0.0134(16) 0.0075(12) 0.0098(14)
C13 0.0257(14) 0.0390(17) 0.0243(15) 0.0119(13) 0.0055(11) 0.0028(11)
C14 0.0275(13) 0.0252(14) 0.0215(14) 0.0102(12) 0.0051(11) 0.0050(10)
C15 0.0279(14) 0.0348(16) 0.0300(16) 0.0161(13) 0.0066(12) -0.0004(11)
C16 0.0280(14) 0.0421(18) 0.0390(19) 0.0238(15) 0.0028(13) 0.0069(12)
C17 0.0485(18) 0.0367(18) 0.0322(18) 0.0209(15) 0.0087(14) 0.0134(13)
C18 0.0465(18) 0.0404(18) 0.0409(19) 0.0254(15) 0.0224(15) 0.0117(13)
C19 0.0300(14) 0.0379(17) 0.0312(17) 0.0182(14) 0.0119(12) 0.0094(12)
C20 0.0240(12) 0.0269(14) 0.0223(14) 0.0124(12) 0.0076(10) 0.0051(10)
C21 0.0306(14) 0.0195(13) 0.0236(15) 0.0072(11) 0.0003(11) 0.0049(10)
C22 0.0339(16) 0.0431(19) 0.043(2) 0.0265(16) 0.0001(13) 0.0003(13)
C23 0.055(2) 0.052(2) 0.059(3) 0.040(2) -0.0005(18) -0.0011(16)
C24 0.054(2) 0.044(2) 0.052(2) 0.0274(19) -0.0104(17) 0.0134(16)
C25 0.0330(16) 0.052(2) 0.048(2) 0.0207(18) 0.0004(14) 0.0146(14)
C26 0.0312(15) 0.0354(17) 0.0376(19) 0.0136(14) 0.0055(13) 0.0084(12)
C27 0.0268(13) 0.0203(13) 0.0236(15) 0.0074(11) 0.0060(11) 0.0062(10)
C28 0.0330(14) 0.0287(15) 0.0237(15) 0.0105(12) 0.0059(12) 0.0032(11)
C29 0.0426(16) 0.0368(17) 0.0235(16) 0.0125(13) 0.0108(13) 0.0136(13)
C30 0.0292(15) 0.0368(17) 0.0273(17) 0.0025(13) 0.0019(12) 0.0052(12)
C31 0.0284(14) 0.0325(16) 0.0325(18) 0.0089(14) 0.0058(12) 0.0010(11)
C32 0.0320(14) 0.0284(15) 0.0292(16) 0.0119(13) 0.0097(12) 0.0059(11)
C33 0.0222(12) 0.0233(14) 0.0271(15) 0.0121(12) 0.0049(11) 0.0012(10)
C34 0.0325(14) 0.0351(16) 0.0340(17) 0.0198(14) 0.0119(12) 0.0072(12)
C35 0.0391(16) 0.0463(19) 0.046(2) 0.0339(17) 0.0150(14) 0.0174(14)
C36 0.0397(17) 0.0340(17) 0.061(2) 0.0300(17) 0.0213(16) 0.0160(13)
C37 0.0433(17) 0.0282(16) 0.0406(19) 0.0098(14) 0.0189(14) 0.0115(12)
C38 0.0343(15) 0.0271(15) 0.0293(16) 0.0135(13) 0.0066(12) 0.0061(11)

loop_
_atom_type_symbol
_atom_type_description
_atom_type_scat_dispersion_real
_atom_type_scat_dispersion_imag
_atom_type_scat_source
C C 0.0033 0.0016 'International Tables Vol C Tables 4.2.6.8 and 6.1.1.4'
H H 0 0 'International Tables Vol C Tables 4.2.6.8 and 6.1.1.4'
Cl Cl 0.1484 0.1585 'International Tables Vol C Tables 4.2.6.8 and 6.1.1.4'
Cu Cu 0.3201 1.2651 'International Tables Vol C Tables 4.2.6.8 and 6.1.1.4'
N N 0.0061 0.0033 'International Tables Vol C Tables 4.2.6.8 and 6.1.1.4'

loop_
_geom_angle_atom_site_label_1
_geom_angle_atom_site_label_2
_geom_angle_atom_site_label_3
_geom_angle
_geom_angle_site_symmetry_1
_geom_angle_site_symmetry_3
_geom_angle_publ_flag
N1 Cu N3 105.88(9) . . ?
N1 Cu Cl 115.06(6) . 2 ?
N3 Cu Cl 113.04(6) . 2 ?
N1 Cu Cl 111.38(6) . . ?
N3 Cu Cl 100.34(7) . . ?
Cl Cu Cl 110.12(2) 2 . ?
N1 Cu Cu 133.27(6) . 2 ?
N3 Cu Cu 119.43(7) . 2 ?
Cl Cu Cu 57.93(2) 2 2 ?
Cl Cu Cu 52.194(19) . 2 ?
Cu Cl Cu 69.88(2) 2 . ?
C1 N1 C2 121.3(2) . . ?
C1 N1 Cu 127.87(18) . . ?
C2 N1 Cu 106.91(15) . . ?
C1 N2 C14 132.1(2) . . ?
C20 N3 C21 119.9(2) . . ?
C20 N3 Cu 123.29(17) . . ?
C21 N3 Cu 116.72(16) . . ?
C20 N4 C33 131.0(3) . . ?
N1 C1 N2 117.0(2) . . ?
N1 C1 C8 124.3(2) . . ?
N2 C1 C8 118.6(2) . . ?
C7 C2 C3 118.9(3) . . ?
C7 C2 N1 121.3(2) . . ?
C3 C2 N1 119.4(2) . . ?
C4 C3 C2 119.9(3) . . ?
C3 C4 C5 120.9(3) . . ?
C6 C5 C4 119.1(3) . . ?
C5 C6 C7 120.7(3) . . ?
C6 C7 C2 120.4(3) . . ?
C9 C8 C13 119.4(2) . . ?
C9 C8 C1 120.1(2) . . ?
C13 C8 C1 120.4(2) . . ?
C8 C9 C10 120.0(3) . . ?
C11 C10 C9 120.3(3) . . ?
C10 C11 C12 120.1(3) . . ?
C11 C12 C13 119.9(3) . . ?
C12 C13 C8 120.2(3) . . ?
C15 C14 C19 119.4(3) . . ?
C15 C14 N2 123.9(3) . . ?
C19 C14 N2 116.6(2) . . ?
C14 C15 C16 119.3(3) . . ?
C17 C16 C15 121.2(3) . . ?
C16 C17 C18 119.2(3) . . ?
C19 C18 C17 120.0(3) . . ?
C18 C19 C14 120.9(3) . . ?
N3 C20 N4 116.4(2) . . ?
N3 C20 C27 124.4(2) . . ?
N4 C20 C27 119.1(2) . . ?
C26 C21 C22 119.8(3) . . ?
C26 C21 N3 121.6(3) . . ?
C22 C21 N3 118.6(2) . . ?
C23 C22 C21 119.8(3) . . ?
C24 C23 C22 121.2(3) . . ?
C23 C24 C25 119.1(3) . . ?
C24 C25 C26 120.7(3) . . ?
C21 C26 C25 119.4(3) . . ?
C28 C27 C32 119.1(2) . . ?
C28 C27 C20 121.6(2) . . ?
C32 C27 C20 119.3(3) . . ?
C27 C28 C29 120.8(3) . . ?
C30 C29 C28 119.5(3) . . ?
C31 C30 C29 120.4(3) . . ?
C30 C31 C32 120.3(3) . . ?
C31 C32 C27 119.9(3) . . ?
C38 C33 C34 118.4(3) . . ?
C38 C33 N4 124.6(3) . . ?
C34 C33 N4 117.0(3) . . ?
C35 C34 C33 120.3(3) . . ?
C36 C35 C34 121.1(3) . . ?
C37 C36 C35 118.8(3) . . ?
C36 C37 C38 121.4(3) . . ?
C37 C38 C33 120.0(3) . . ?

loop_
_geom_bond_atom_site_label_1
_geom_bond_atom_site_label_2
_geom_bond_distance
_geom_bond_site_symmetry_2
_geom_bond_publ_flag
Cu N1 2.050(2) . ?
Cu N3 2.063(2) . ?
Cu Cl 2.3217(7) 2 ?
Cu Cl 2.4900(8) . ?
Cu Cu 2.7592(7) 2 ?
Cl Cu 2.3217(7) 2 ?
N1 C1 1.302(3) . ?
N1 C2 1.428(3) . ?
N2 C1 1.348(4) . ?
N2 C14 1.418(3) . ?
N3 C20 1.302(3) . ?
N3 C21 1.428(3) . ?
N4 C20 1.372(3) . ?
N4 C33 1.410(3) . ?
C1 C8 1.498(3) . ?
C2 C7 1.388(4) . ?
C2 C3 1.395(4) . ?
C3 C4 1.382(4) . ?
C4 C5 1.383(5) . ?
C5 C6 1.376(4) . ?
C6 C7 1.383(4) . ?
C8 C9 1.382(4) . ?
C8 C13 1.391(4) . ?
C9 C10 1.388(4) . ?
C10 C11 1.376(5) . ?
C11 C12 1.379(5) . ?
C12 C13 1.386(4) . ?
C14 C15 1.387(4) . ?
C14 C19 1.387(4) . ?
C15 C16 1.392(4) . ?
C16 C17 1.379(4) . ?
C17 C18 1.385(4) . ?
C18 C19 1.378(4) . ?
C20 C27 1.489(4) . ?
C21 C26 1.383(4) . ?
C21 C22 1.387(4) . ?
C22 C23 1.371(4) . ?
C23 C24 1.369(5) . ?
C24 C25 1.382(5) . ?
C25 C26 1.384(4) . ?
C27 C28 1.386(4) . ?
C27 C32 1.397(4) . ?
C28 C29 1.387(4) . ?
C29 C30 1.386(4) . ?
C30 C31 1.375(4) . ?
C31 C32 1.387(4) . ?
C33 C38 1.391(4) . ?
C33 C34 1.395(4) . ?
C34 C35 1.384(4) . ?
C35 C36 1.372(5) . ?
C36 C37 1.370(4) . ?
C37 C38 1.387(4) . ?
